data_7114322
loop_
_publ_author_name
'Chan, Hoi-Shan'
'Li, Hung-Wing'
'Xie, Zuowei'

_publ_section_title
;
 Synthesis and structural characterization of imido--lanthanide complexes
 with a metal--nitrogen multiple bond
;
_journal_issue 6
_journal_name_full 'Chemical Communications'
_journal_page_first 652
_journal_paper_doi 10.1039/b110793c
_journal_year 2002
_chemical_formula_sum 'C91 H139 Li2 N6 Na2 O4 Yb2'
_chemical_formula_weight 1787.02
_chemical_name_systematic
; 
? 
;
_space_group_IT_number 14
_symmetry_cell_setting monoclinic
_symmetry_space_group_name_Hall '-P 2yn'
_symmetry_space_group_name_H-M 'P 1 21/n 1'
_atom_sites_solution_hydrogens geom
_atom_sites_solution_primary direct
_atom_sites_solution_secondary difmap
_audit_creation_method SHELXL-97
_cell_angle_alpha 90.00
_cell_angle_beta 93.75(3)
_cell_angle_gamma 90.00
_cell_formula_units_Z 4
_cell_length_a 17.839(4)
_cell_length_b 22.603(5)
_cell_length_c 25.919(5)
_cell_measurement_temperature 293(2)
_cell_volume 10429(4)
_computing_structure_refinement 'SHELXL-97 (Sheldrick, 1997)'
_computing_structure_solution 'SHELXS-97 (Sheldrick, 1990)'
_diffrn_ambient_temperature 293(2)
_diffrn_measured_fraction_theta_full 0.873
_diffrn_measured_fraction_theta_max 0.873
_diffrn_radiation_monochromator graphite
_diffrn_radiation_source 'fine-focus sealed tube'
_diffrn_radiation_type MoK\a
_diffrn_radiation_wavelength 0.71073
_diffrn_reflns_av_R_equivalents 0.0000
_diffrn_reflns_av_sigmaI/netI 0.1016
_diffrn_reflns_limit_h_max 19
_diffrn_reflns_limit_h_min 0
_diffrn_reflns_limit_k_max 24
_diffrn_reflns_limit_k_min 0
_diffrn_reflns_limit_l_max 27
_diffrn_reflns_limit_l_min -27
_diffrn_reflns_number 11887
_diffrn_reflns_theta_full 25.00
_diffrn_reflns_theta_max 25.00
_diffrn_reflns_theta_min 1.43
_exptl_absorpt_coefficient_mu 1.834
_exptl_absorpt_correction_T_max 1.0000
_exptl_absorpt_correction_T_min 0.8751
_exptl_absorpt_correction_type SADABS
_exptl_crystal_colour red
_exptl_crystal_density_diffrn 1.138
_exptl_crystal_density_method 'not measured'
_exptl_crystal_description block
_exptl_crystal_F_000 3708
_exptl_crystal_size_max 0.30
_exptl_crystal_size_mid 0.25
_exptl_crystal_size_min 0.25
_refine_diff_density_max 1.338
_refine_diff_density_min -1.069
_refine_diff_density_rms 0.122
_refine_ls_extinction_method none
_refine_ls_goodness_of_fit_ref 1.196
_refine_ls_hydrogen_treatment mixed
_refine_ls_matrix_type full
_refine_ls_number_parameters 929
_refine_ls_number_reflns 11887
_refine_ls_number_restraints 39
_refine_ls_restrained_S_all 1.197
_refine_ls_R_factor_all 0.1095
_refine_ls_R_factor_gt 0.0891
_refine_ls_shift/su_max 0.00
_refine_ls_shift/su_mean 0.00
_refine_ls_structure_factor_coef Fsqd
_refine_ls_weighting_details 'calc w=1/[\s^2^(Fo^2^)+(0.0956P)^2^+24.8733P] where P=(Fo^2^+2Fc^2^)/3'
_refine_ls_weighting_scheme calc
_refine_ls_wR_factor_gt 0.2231
_refine_ls_wR_factor_ref 0.2348
_reflns_number_gt 10143
_reflns_number_total 11887
_reflns_threshold_expression >2sigma(I)
_cod_data_source_file b110793c.txt
_cod_data_source_block complex_2.(0.5C6H6)
_cod_original_cell_volume 10428(4)
_cod_original_sg_symbol_H-M P21/n
_cod_database_code 7114322

loop_
_symmetry_equiv_pos_as_xyz
'x, y, z'
'-x+1/2, y+1/2, -z+1/2'
'-x, -y, -z'
'x-1/2, -y-1/2, z-1/2'

loop_
_atom_site_label
_atom_site_type_symbol
_atom_site_fract_x
_atom_site_fract_y
_atom_site_fract_z
_atom_site_U_iso_or_equiv
_atom_site_adp_type
_atom_site_occupancy
_atom_site_symmetry_multiplicity
_atom_site_calc_flag
_atom_site_refinement_flags
Yb1 Yb 0.075061(11) 0.212709(8) 0.653207(9) 0.06638(6) Uani 1 1 d .
Yb2 Yb -0.097514(11) 0.268887(9) 0.658355(9) 0.06777(7) Uani 1 1 d .
Na1 Na 0.18182(12) 0.32355(9) 0.59109(9) 0.1019(8) Uani 1 1 d .
Na2 Na -0.21763(12) 0.16672(10) 0.58328(9) 0.1017(8) Uani 1 1 d .
Li1 Li 0.2172(4) 0.1563(4) 0.6683(4) 0.088(3) Uani 1 1 d .
Li2 Li -0.2376(4) 0.3136(5) 0.6825(4) 0.099(3) Uani 1 1 d .
N1 N 0.01527(19) 0.30357(14) 0.65502(14) 0.0627(11) Uani 1 1 d .
C1 C 0.0604(3) 0.35297(19) 0.6500(2) 0.095(2) Uani 1 1 d .
C2 C 0.0543(3) 0.3895(2) 0.6067(2) 0.094(2) Uani 1 1 d .
C3 C 0.1028(3) 0.4377(2) 0.6016(3) 0.113(2) Uani 1 1 d .
H3A H 0.0993 0.4595 0.5711 0.135 Uiso 1 1 calc R
C4 C 0.1539(3) 0.4530(2) 0.6390(3) 0.113(2) Uani 1 1 d .
H4A H 0.1828 0.4869 0.6358 0.135 Uiso 1 1 calc R
C5 C 0.1630(3) 0.4181(2) 0.6823(3) 0.107(2) Uani 1 1 d .
H5A H 0.1996 0.4279 0.7081 0.129 Uiso 1 1 calc R
C6 C 0.1184(3) 0.3683(2) 0.6883(2) 0.0798(17) Uani 1 1 d .
C7 C -0.0032(3) 0.3730(2) 0.5624(2) 0.095(2) Uani 1 1 d .
H7A H -0.0472 0.3561 0.5777 0.114 Uiso 1 1 calc R
C8 C -0.0291(4) 0.4275(2) 0.5310(3) 0.132(3) Uani 1 1 d .
H8A H -0.0656 0.4158 0.5040 0.198 Uiso 1 1 calc R
H8B H 0.0132 0.4453 0.5161 0.198 Uiso 1 1 calc R
H8C H -0.0513 0.4555 0.5533 0.198 Uiso 1 1 calc R
C9 C 0.0257(4) 0.3278(3) 0.5266(2) 0.116(2) Uani 1 1 d .
H9A H 0.0410 0.2931 0.5459 0.174 Uiso 1 1 calc R
H9B H 0.0679 0.3437 0.5101 0.174 Uiso 1 1 calc R
H9C H -0.0133 0.3176 0.5008 0.174 Uiso 1 1 calc R
C10 C 0.1281(3) 0.3355(3) 0.7417(2) 0.108(2) Uani 1 1 d .
H10A H 0.1224 0.2933 0.7339 0.130 Uiso 1 1 calc R
C11 C 0.2044(4) 0.3420(3) 0.7712(3) 0.149(3) Uani 1 1 d .
H11A H 0.2048 0.3196 0.8027 0.223 Uiso 1 1 calc R
H11B H 0.2134 0.3829 0.7792 0.223 Uiso 1 1 calc R
H11C H 0.2429 0.3275 0.7503 0.223 Uiso 1 1 calc R
C12 C 0.0630(4) 0.3516(4) 0.7751(3) 0.180(4) Uani 1 1 d .
H12A H 0.0161 0.3460 0.7553 0.270 Uiso 1 1 calc R
H12B H 0.0676 0.3922 0.7856 0.270 Uiso 1 1 calc R
H12C H 0.0646 0.3266 0.8051 0.270 Uiso 1 1 calc R
N2 N -0.0462(2) 0.17984(16) 0.65250(17) 0.0806(14) Uani 1 1 d .
C13 C -0.08978(12) 0.12992(9) 0.64288(10) 0.0652(14) Uani 1 1 d G
C14 C -0.08873(17) 0.10237(12) 0.59499(11) 0.0741(16) Uani 1 1 d G
C15 C -0.1341(2) 0.05338(14) 0.58389(15) 0.107(2) Uani 1 1 d G
H15A H -0.1334 0.0350 0.5518 0.129 Uiso 1 1 calc R
C16 C -0.1804(2) 0.03194(13) 0.62069(19) 0.118(3) Uani 1 1 d G
H16A H -0.2108 -0.0008 0.6133 0.142 Uiso 1 1 calc R
C17 C -0.18147(18) 0.05949(14) 0.66858(17) 0.108(2) Uani 1 1 d G
H17A H -0.2125 0.0451 0.6932 0.130 Uiso 1 1 calc R
C18 C -0.13614(16) 0.10847(12) 0.67968(12) 0.091(2) Uani 1 1 d G
C19 C -0.0393(3) 0.1234(2) 0.5535(2) 0.096(2) Uani 1 1 d .
H19A H 0.0084 0.1352 0.5715 0.116 Uiso 1 1 calc R
C20 C -0.0195(4) 0.0762(3) 0.5141(2) 0.131(3) Uani 1 1 d .
H20A H 0.0008 0.0420 0.5320 0.197 Uiso 1 1 calc R
H20B H 0.0170 0.0918 0.4921 0.197 Uiso 1 1 calc R
H20C H -0.0640 0.0652 0.4935 0.197 Uiso 1 1 calc R
C21 C -0.0692(4) 0.1767(2) 0.5272(2) 0.114(2) Uani 1 1 d .
H21A H -0.0354 0.1893 0.5020 0.136 Uiso 1 1 calc R
H21B H -0.0744 0.2077 0.5521 0.136 Uiso 1 1 calc R
H21C H -0.1175 0.1681 0.5102 0.136 Uiso 1 1 calc R
C22 C -0.1335(3) 0.1323(3) 0.7346(2) 0.108(2) Uani 1 1 d .
H22A H -0.1304 0.1754 0.7314 0.129 Uiso 1 1 calc R
C23 C -0.0666(4) 0.1146(5) 0.7685(3) 0.219(5) Uani 1 1 d .
H23A H -0.0217 0.1232 0.7514 0.328 Uiso 1 1 calc R
H23B H -0.0689 0.0729 0.7755 0.328 Uiso 1 1 calc R
H23C H -0.0660 0.1361 0.8004 0.328 Uiso 1 1 calc R
C24 C -0.2075(4) 0.1198(4) 0.7629(3) 0.181(4) Uani 1 1 d .
H24A H -0.2505 0.1293 0.7402 0.272 Uiso 1 1 calc R
H24B H -0.2078 0.1437 0.7935 0.272 Uiso 1 1 calc R
H24C H -0.2092 0.0787 0.7723 0.272 Uiso 1 1 calc R
N3 N 0.1766(2) 0.21909(15) 0.61674(15) 0.0726(13) Uani 1 1 d .
C25 C 0.2446(2) 0.21539(19) 0.58940(18) 0.0700(15) Uani 1 1 d .
C26 C 0.3103(2) 0.2456(2) 0.61068(19) 0.0730(16) Uani 1 1 d .
C27 C 0.3766(3) 0.2385(2) 0.5832(3) 0.105(2) Uani 1 1 d .
H27A H 0.4192 0.2586 0.5963 0.125 Uiso 1 1 calc R
C28 C 0.3842(3) 0.2051(2) 0.5394(2) 0.100(2) Uani 1 1 d .
H28A H 0.4300 0.2020 0.5245 0.120 Uiso 1 1 calc R
C29 C 0.3201(3) 0.1760(2) 0.5185(2) 0.102(2) Uani 1 1 d .
H29A H 0.3214 0.1554 0.4875 0.122 Uiso 1 1 calc R
C30 C 0.2507(3) 0.17822(18) 0.54588(19) 0.0755(16) Uani 1 1 d .
C31 C 0.3142(3) 0.2810(2) 0.6598(2) 0.095(2) Uani 1 1 d .
H31A H 0.2626 0.2861 0.6699 0.114 Uiso 1 1 calc R
C32 C 0.3570(4) 0.2533(3) 0.7031(3) 0.131(3) Uani 1 1 d .
H32A H 0.4096 0.2609 0.7005 0.197 Uiso 1 1 calc R
H32B H 0.3483 0.2114 0.7024 0.197 Uiso 1 1 calc R
H32C H 0.3414 0.2694 0.7350 0.197 Uiso 1 1 calc R
C33 C 0.3450(4) 0.3418(3) 0.6501(3) 0.139(3) Uani 1 1 d .
H33A H 0.3937 0.3457 0.6677 0.209 Uiso 1 1 calc R
H33B H 0.3118 0.3711 0.6628 0.209 Uiso 1 1 calc R
H33C H 0.3489 0.3473 0.6137 0.209 Uiso 1 1 calc R
C34 C 0.1801(3) 0.1481(2) 0.5198(2) 0.096(2) Uani 1 1 d .
H34A H 0.1430 0.1458 0.5460 0.115 Uiso 1 1 calc R
C35 C 0.1462(4) 0.1804(4) 0.4777(3) 0.204(4) Uani 1 1 d .
H35A H 0.1021 0.1600 0.4641 0.306 Uiso 1 1 calc R
H35B H 0.1811 0.1841 0.4512 0.306 Uiso 1 1 calc R
H35C H 0.1326 0.2191 0.4893 0.306 Uiso 1 1 calc R
C36 C 0.2003(5) 0.0835(3) 0.5060(4) 0.216(5) Uani 1 1 d .
H36A H 0.1564 0.0638 0.4910 0.324 Uiso 1 1 calc R
H36B H 0.2184 0.0630 0.5367 0.324 Uiso 1 1 calc R
H36C H 0.2386 0.0837 0.4816 0.324 Uiso 1 1 calc R
N4 N 0.1234(3) 0.1505(2) 0.71037(18) 0.1125(18) Uani 1 1 d .
C37 C 0.1314(3) 0.1032(2) 0.7418(2) 0.0867(18) Uani 1 1 d .
C38 C 0.1471(3) 0.1114(2) 0.7947(2) 0.104(2) Uani 1 1 d .
C39 C 0.1549(4) 0.0650(3) 0.8284(3) 0.148(3) Uani 1 1 d .
H39A H 0.1678 0.0707 0.8634 0.178 Uiso 1 1 calc R
C40 C 0.1419(4) 0.0054(3) 0.8065(3) 0.143(3) Uani 1 1 d .
H40A H 0.1449 -0.0272 0.8284 0.172 Uiso 1 1 calc R
C41 C 0.1256(4) -0.0030(3) 0.7552(3) 0.117(3) Uani 1 1 d .
H41A H 0.1191 -0.0410 0.7419 0.140 Uiso 1 1 calc R
C42 C 0.1190(3) 0.0442(2) 0.7239(2) 0.0943(19) Uani 1 1 d .
C43 C 0.1572(4) 0.1716(3) 0.8171(3) 0.132(3) Uani 1 1 d .
H43A H 0.1472 0.1989 0.7881 0.158 Uiso 1 1 calc R
C44 C 0.1095(6) 0.1883(4) 0.8534(6) 0.319(8) Uani 1 1 d .
H44A H 0.1190 0.2287 0.8630 0.478 Uiso 1 1 calc R
H44B H 0.1172 0.1635 0.8833 0.478 Uiso 1 1 calc R
H44C H 0.0585 0.1843 0.8394 0.478 Uiso 1 1 calc R
C45 C 0.2320(6) 0.1839(4) 0.8362(4) 0.225(5) Uani 1 1 d .
H45A H 0.2351 0.2238 0.8487 0.337 Uiso 1 1 calc R
H45B H 0.2653 0.1788 0.8090 0.337 Uiso 1 1 calc R
H45C H 0.2461 0.1572 0.8640 0.337 Uiso 1 1 calc R
C46 C 0.0976(3) 0.0319(3) 0.6662(2) 0.119(3) Uani 1 1 d .
H46A H 0.0901 0.0696 0.6479 0.143 Uiso 1 1 calc R
C47 C 0.0323(4) -0.0042(3) 0.6568(3) 0.153(4) Uani 1 1 d .
H47A H 0.0225 -0.0095 0.6202 0.230 Uiso 1 1 calc R
H47B H -0.0100 0.0148 0.6708 0.230 Uiso 1 1 calc R
H47C H 0.0405 -0.0420 0.6730 0.230 Uiso 1 1 calc R
C48 C 0.1593(5) 0.0007(5) 0.6455(4) 0.246(6) Uani 1 1 d .
H48A H 0.1480 -0.0068 0.6093 0.370 Uiso 1 1 calc R
H48B H 0.1670 -0.0362 0.6634 0.370 Uiso 1 1 calc R
H48C H 0.2040 0.0242 0.6499 0.370 Uiso 1 1 calc R
N5 N -0.1405(3) 0.3137(2) 0.7255(2) 0.1192(19) Uani 1 1 d .
C49 C -0.13553(14) 0.35988(14) 0.76356(13) 0.0901(18) Uani 1 1 d G
C50 C -0.1415(2) 0.34700(19) 0.81557(13) 0.157(3) Uani 1 1 d G
C51 C -0.1430(3) 0.3926(3) 0.85147(14) 0.167(4) Uani 1 1 d G
H51A H -0.1470 0.3840 0.8863 0.201 Uiso 1 1 calc R
C52 C -0.1386(3) 0.4511(2) 0.8354(2) 0.166(4) Uani 1 1 d G
H52A H -0.1396 0.4816 0.8594 0.199 Uiso 1 1 calc R
C53 C -0.1326(3) 0.46396(14) 0.7834(2) 0.147(3) Uani 1 1 d G
H53A H -0.1297 0.5031 0.7726 0.177 Uiso 1 1 calc R
C54 C -0.1311(2) 0.41836(15) 0.74745(16) 0.128(3) Uani 1 1 d G
C55 C -0.1352(7) 0.2801(4) 0.8389(4) 0.208(5) Uani 1 1 d .
H55A H -0.1157 0.2543 0.8124 0.250 Uiso 1 1 calc R
C56 C -0.0888(7) 0.2717(5) 0.8869(5) 0.275(7) Uani 1 1 d .
H56A H -0.0894 0.2307 0.8967 0.413 Uiso 1 1 calc R
H56B H -0.1082 0.2953 0.9138 0.413 Uiso 1 1 calc R
H56C H -0.0381 0.2835 0.8818 0.413 Uiso 1 1 calc R
C57 C -0.2112(5) 0.2597(5) 0.8489(5) 0.302(6) Uani 1 1 d .
H57A H -0.2088 0.2199 0.8619 0.453 Uiso 1 1 calc R
H57B H -0.2426 0.2608 0.8174 0.453 Uiso 1 1 calc R
H57C H -0.2319 0.2851 0.8741 0.453 Uiso 1 1 calc R
C58 C -0.1244(5) 0.4363(3) 0.6897(3) 0.163(4) Uani 1 1 d .
H58A H -0.1180 0.3992 0.6709 0.195 Uiso 1 1 calc R
C59 C -0.1948(6) 0.4658(5) 0.6639(5) 0.294(7) Uani 1 1 d .
H59A H -0.2374 0.4404 0.6670 0.440 Uiso 1 1 calc R
H59B H -0.1875 0.4726 0.6280 0.440 Uiso 1 1 calc R
H59C H -0.2033 0.5029 0.6806 0.440 Uiso 1 1 calc R
C60 C -0.0533(6) 0.4741(4) 0.6810(4) 0.215(5) Uani 1 1 d .
H60A H -0.0522 0.4837 0.6449 0.323 Uiso 1 1 calc R
H60B H -0.0090 0.4520 0.6918 0.323 Uiso 1 1 calc R
H60C H -0.0547 0.5099 0.7008 0.323 Uiso 1 1 calc R
N6 N -0.2084(2) 0.26601(15) 0.62304(17) 0.0810(14) Uani 1 1 d .
C61 C -0.2774(3) 0.27130(18) 0.5979(2) 0.0781(16) Uani 1 1 d .
C62 C -0.3416(3) 0.2365(2) 0.6132(2) 0.0825(18) Uani 1 1 d .
C63 C -0.4138(3) 0.2442(3) 0.5867(3) 0.114(2) Uani 1 1 d .
H63A H -0.4544 0.2220 0.5967 0.137 Uiso 1 1 calc R
C64 C -0.4243(3) 0.2851(3) 0.5456(3) 0.139(3) Uani 1 1 d .
H64A H -0.4705 0.2885 0.5270 0.167 Uiso 1 1 calc R
C65 C -0.3666(3) 0.3186(2) 0.5343(2) 0.097(2) Uani 1 1 d .
H65A H -0.3745 0.3484 0.5098 0.116 Uiso 1 1 calc R
C66 C -0.2953(3) 0.3110(2) 0.5573(2) 0.093(2) Uani 1 1 d .
C67 C -0.3359(3) 0.1926(3) 0.6535(2) 0.101(2) Uani 1 1 d .
H67A H -0.2822 0.1883 0.6636 0.121 Uiso 1 1 calc R
C68 C -0.3648(4) 0.1289(3) 0.6346(3) 0.146(3) Uani 1 1 d .
H68A H -0.4100 0.1192 0.6509 0.218 Uiso 1 1 calc R
H68B H -0.3269 0.0998 0.6438 0.218 Uiso 1 1 calc R
H68C H -0.3747 0.1292 0.5977 0.218 Uiso 1 1 calc R
C69 C -0.3744(4) 0.2100(3) 0.7031(3) 0.153(3) Uani 1 1 d .
H69A H -0.4276 0.2044 0.6977 0.229 Uiso 1 1 calc R
H69B H -0.3640 0.2507 0.7111 0.229 Uiso 1 1 calc R
H69C H -0.3554 0.1856 0.7313 0.229 Uiso 1 1 calc R
C70 C -0.2271(3) 0.3485(2) 0.5372(2) 0.096(2) Uani 1 1 d .
H70A H -0.1867 0.3504 0.5647 0.115 Uiso 1 1 calc R
C71 C -0.2471(4) 0.4129(3) 0.5186(4) 0.171(4) Uani 1 1 d .
H71A H -0.2029 0.4318 0.5072 0.257 Uiso 1 1 calc R
H71B H -0.2656 0.4350 0.5467 0.257 Uiso 1 1 calc R
H71C H -0.2849 0.4114 0.4906 0.257 Uiso 1 1 calc R
C72 C -0.1977(4) 0.3180(3) 0.4901(3) 0.148(3) Uani 1 1 d .
H72A H -0.1569 0.3406 0.4777 0.222 Uiso 1 1 calc R
H72B H -0.2373 0.3152 0.4633 0.222 Uiso 1 1 calc R
H72C H -0.1803 0.2791 0.4995 0.222 Uiso 1 1 calc R
O1 O 0.22892(16) 0.36592(10) 0.51861(9) 0.146(2) Uani 1 1 d D
O2 O 0.30361(11) 0.10505(12) 0.68250(9) 0.1138(15) Uani 1 1 d D
O3 O -0.32159(12) 0.36106(13) 0.70230(9) 0.1390(17) Uani 1 1 d D
O4 O -0.27636(16) 0.13482(10) 0.50562(9) 0.1345(18) Uani 1 1 d D
C73 C 0.22920(19) 0.42597(12) 0.50424(12) 0.215(5) Uani 1 1 d D
H73A H 0.2485 0.4502 0.5330 0.258 Uiso 1 1 calc R
H73B H 0.1787 0.4391 0.4937 0.258 Uiso 1 1 calc R
C74 C 0.2797(2) 0.43083(10) 0.45939(12) 0.385(9) Uani 1 1 d D
H74A H 0.3209 0.4578 0.4679 0.462 Uiso 1 1 calc R
H74B H 0.2515 0.4453 0.4287 0.462 Uiso 1 1 calc R
C75 C 0.30917(17) 0.36847(12) 0.45042(11) 0.398(9) Uani 1 1 d D
H75A H 0.2987 0.3567 0.4147 0.477 Uiso 1 1 calc R
H75B H 0.3630 0.3666 0.4586 0.477 Uiso 1 1 calc R
C76 C 0.2678(2) 0.32865(11) 0.48645(14) 0.204(5) Uani 1 1 d D
H76A H 0.2330 0.3030 0.4667 0.244 Uiso 1 1 calc R
H76B H 0.3032 0.3042 0.5069 0.244 Uiso 1 1 calc R
C77 C 0.35803(16) 0.09235(17) 0.64648(10) 0.132(3) Uani 1 1 d D
H77A H 0.3767 0.1286 0.6320 0.158 Uiso 1 1 calc R
H77B H 0.3364 0.0680 0.6185 0.158 Uiso 1 1 calc R
C78 C 0.42096(13) 0.0595(2) 0.67643(10) 0.254(5) Uani 1 1 d D
H78A H 0.4655 0.0841 0.6806 0.305 Uiso 1 1 calc R
H78B H 0.4335 0.0236 0.6585 0.305 Uiso 1 1 calc R
C79 C 0.39184(15) 0.04497(16) 0.72871(10) 0.211(5) Uani 1 1 d D
H79A H 0.3849 0.0026 0.7322 0.253 Uiso 1 1 calc R
H79B H 0.4270 0.0583 0.7564 0.253 Uiso 1 1 calc R
C80 C 0.31755(15) 0.07695(19) 0.73090(11) 0.169(3) Uani 1 1 d D
H80A H 0.2777 0.0491 0.7370 0.203 Uiso 1 1 calc R
H80B H 0.3203 0.1060 0.7585 0.203 Uiso 1 1 calc R
C81 C -0.38632(17) 0.37763(19) 0.67168(10) 0.178(4) Uani 1 1 d D
H81A H -0.4127 0.3429 0.6580 0.214 Uiso 1 1 calc R
H81B H -0.3730 0.4022 0.6430 0.214 Uiso 1 1 calc R
C82 C -0.43518(13) 0.41203(18) 0.70714(11) 0.279(5) Uani 1 1 d D
H82A H -0.4466 0.4510 0.6930 0.334 Uiso 1 1 calc R
H82B H -0.4820 0.3912 0.7113 0.334 Uiso 1 1 calc R
C83 C -0.38996(17) 0.41716(16) 0.75877(9) 0.277(7) Uani 1 1 d D
H83A H -0.3726 0.4574 0.7645 0.332 Uiso 1 1 calc R
H83B H -0.4202 0.4058 0.7869 0.332 Uiso 1 1 calc R
C84 C -0.32391(16) 0.37530(19) 0.75532(11) 0.227(4) Uani 1 1 d D
H84A H -0.2776 0.3943 0.7680 0.273 Uiso 1 1 calc R
H84B H -0.3311 0.3399 0.7756 0.273 Uiso 1 1 calc R
C85 C -0.2676(2) 0.08179(13) 0.47781(11) 0.206(4) Uani 1 1 d D
H85A H -0.2866 0.0484 0.4966 0.247 Uiso 1 1 calc R
H85B H -0.2151 0.0749 0.4724 0.247 Uiso 1 1 calc R
C86 C -0.3126(2) 0.08959(12) 0.42623(10) 0.235(5) Uani 1 1 d D
H86A H -0.2793 0.0918 0.3982 0.282 Uiso 1 1 calc R
H86B H -0.3468 0.0567 0.4198 0.282 Uiso 1 1 calc R
C87 C -0.35576(18) 0.14702(13) 0.43070(10) 0.230(5) Uani 1 1 d D
H87A H -0.3456 0.1735 0.4025 0.276 Uiso 1 1 calc R
H87B H -0.4093 0.1393 0.4296 0.276 Uiso 1 1 calc R
C88 C -0.3292(2) 0.17424(13) 0.48217(11) 0.181(4) Uani 1 1 d D
H88A H -0.3062 0.2125 0.4769 0.217 Uiso 1 1 calc R
H88B H -0.3711 0.1795 0.5038 0.217 Uiso 1 1 calc R
C89 C 0.5509(4) -0.0453(2) 0.5249(2) 0.259(6) Uiso 1 1 d D
C90 C 0.5202(2) -0.00035(13) 0.55371(17) 0.280(6) Uiso 1 1 d D
C91 C 0.4717(3) 0.0440(2) 0.5350(4) 0.243(11) Uiso 0.50 1 d PD
C91' C 0.4742(3) 0.0420(2) 0.5291(3) 0.230(10) Uiso 0.50 1 d PD

loop_
_atom_site_aniso_label
_atom_site_aniso_U_11
_atom_site_aniso_U_22
_atom_site_aniso_U_33
_atom_site_aniso_U_23
_atom_site_aniso_U_13
_atom_site_aniso_U_12
Yb1 0.05412(10) 0.05909(10) 0.08614(14) 0.00290(10) 0.00614(10) 0.00276(8)
Yb2 0.05642(10) 0.06152(10) 0.08516(14) -0.00896(10) 0.00297(10) 0.00392(9)
Na1 0.0980(13) 0.0813(12) 0.1288(17) 0.0188(12) 0.0243(13) 0.0099(11)
Na2 0.0838(13) 0.1067(14) 0.1137(16) -0.0272(13) -0.0004(12) 0.0108(11)
Li1 0.055(4) 0.113(6) 0.094(6) 0.017(5) -0.002(4) 0.012(4)
Li2 0.051(4) 0.139(7) 0.104(7) -0.009(6) -0.020(4) 0.031(4)
N1 0.064(2) 0.0519(17) 0.073(2) 0.0046(18) 0.0077(18) -0.0045(16)
C1 0.072(3) 0.051(2) 0.165(5) -0.032(3) 0.030(3) -0.004(2)
C2 0.068(3) 0.063(3) 0.148(5) 0.021(3) -0.014(3) -0.010(2)
C3 0.109(4) 0.068(3) 0.161(6) 0.023(4) 0.014(4) -0.013(3)
C4 0.103(4) 0.073(3) 0.164(6) -0.013(4) 0.019(4) -0.035(3)
C5 0.083(3) 0.089(3) 0.148(5) -0.009(4) 0.002(4) -0.026(3)
C6 0.068(3) 0.075(3) 0.097(4) -0.023(3) 0.012(3) -0.014(2)
C7 0.089(3) 0.077(3) 0.119(4) 0.018(3) 0.012(3) 0.000(3)
C8 0.121(5) 0.094(4) 0.174(6) 0.051(4) -0.043(4) -0.008(3)
C9 0.135(5) 0.122(4) 0.089(4) -0.003(4) -0.021(4) -0.020(4)
C10 0.098(4) 0.095(3) 0.127(5) -0.007(4) -0.028(4) -0.028(3)
C11 0.118(5) 0.213(7) 0.111(5) -0.048(5) -0.020(4) 0.043(5)
C12 0.110(5) 0.323(11) 0.110(5) -0.009(7) 0.034(4) 0.019(7)
N2 0.066(2) 0.070(2) 0.108(3) 0.005(2) 0.027(2) 0.0072(18)
C13 0.046(2) 0.057(2) 0.091(3) -0.025(2) -0.008(2) -0.0045(18)
C14 0.076(3) 0.055(2) 0.091(3) -0.010(2) -0.002(3) -0.014(2)
C15 0.092(4) 0.094(4) 0.138(5) -0.011(4) 0.026(4) -0.008(3)
C16 0.097(4) 0.060(3) 0.193(7) 0.002(4) -0.021(4) -0.020(3)
C17 0.093(4) 0.082(3) 0.150(5) 0.005(4) 0.010(4) -0.006(3)
C18 0.072(3) 0.067(3) 0.131(5) 0.009(3) -0.004(3) -0.015(2)
C19 0.091(3) 0.072(3) 0.126(5) 0.005(3) 0.006(3) -0.014(3)
C20 0.128(5) 0.131(4) 0.140(5) -0.074(4) 0.047(4) -0.029(4)
C21 0.130(5) 0.099(4) 0.109(4) -0.017(4) -0.007(4) -0.010(4)
C22 0.121(4) 0.094(4) 0.107(4) -0.001(3) 0.003(4) -0.008(3)
C23 0.132(6) 0.399(14) 0.117(6) -0.031(8) -0.060(5) 0.055(8)
C24 0.130(6) 0.285(10) 0.133(6) 0.054(6) 0.035(5) 0.002(7)
N3 0.058(2) 0.069(2) 0.090(3) 0.006(2) 0.0088(19) -0.0008(17)
C25 0.060(3) 0.075(3) 0.075(3) 0.013(2) 0.000(2) 0.003(2)
C26 0.051(2) 0.076(3) 0.091(3) -0.007(3) 0.007(2) 0.001(2)
C27 0.079(3) 0.084(3) 0.150(5) 0.000(4) 0.002(4) -0.011(3)
C28 0.067(3) 0.103(4) 0.133(5) -0.009(4) 0.025(3) 0.006(3)
C29 0.103(3) 0.092(3) 0.116(4) 0.002(3) 0.052(3) 0.009(3)
C30 0.089(3) 0.054(2) 0.084(3) 0.011(2) 0.008(3) -0.013(2)
C31 0.082(3) 0.070(3) 0.133(5) -0.003(3) 0.004(3) -0.005(3)
C32 0.122(5) 0.109(4) 0.158(6) -0.004(5) -0.022(5) -0.001(4)
C33 0.116(4) 0.107(4) 0.199(7) -0.035(5) 0.043(5) -0.031(4)
C34 0.082(3) 0.099(4) 0.109(4) -0.008(3) 0.013(3) -0.006(3)
C35 0.116(5) 0.286(10) 0.201(8) 0.066(8) -0.053(5) -0.069(6)
C36 0.151(7) 0.120(4) 0.373(12) -0.121(6) -0.018(8) 0.001(5)
N4 0.112(3) 0.117(3) 0.113(3) 0.044(3) 0.043(3) 0.033(3)
C37 0.066(3) 0.101(3) 0.097(3) 0.032(3) 0.028(3) 0.022(2)
C38 0.098(4) 0.084(3) 0.130(5) 0.040(3) 0.007(4) -0.010(3)
C39 0.154(6) 0.184(7) 0.107(5) 0.010(5) -0.001(5) 0.021(6)
C40 0.143(6) 0.105(4) 0.184(6) 0.063(4) 0.021(5) 0.015(4)
C41 0.121(5) 0.107(4) 0.123(5) 0.006(4) 0.014(4) 0.027(4)
C42 0.070(3) 0.108(3) 0.108(4) 0.026(3) 0.029(3) 0.029(3)
C43 0.107(4) 0.128(5) 0.161(6) 0.022(5) 0.015(4) 0.016(4)
C44 0.178(9) 0.184(8) 0.60(2) -0.141(11) 0.105(12) -0.054(7)
C45 0.222(10) 0.229(9) 0.219(10) -0.047(8) -0.020(9) -0.054(8)
C46 0.092(4) 0.158(5) 0.112(4) 0.015(4) 0.037(3) 0.013(4)
C47 0.098(5) 0.180(7) 0.183(7) 0.013(6) 0.009(5) 0.015(5)
C48 0.161(8) 0.330(13) 0.248(12) -0.001(11) 0.014(8) -0.085(8)
N5 0.096(3) 0.127(3) 0.133(4) -0.067(3) -0.009(3) 0.019(3)
C49 0.073(3) 0.089(3) 0.107(4) -0.040(3) -0.008(3) 0.032(2)
C50 0.102(4) 0.250(7) 0.122(5) -0.087(5) 0.034(4) -0.005(5)
C51 0.196(8) 0.181(7) 0.127(6) -0.045(5) 0.023(5) 0.024(6)
C52 0.214(8) 0.153(6) 0.129(6) -0.048(5) -0.004(6) 0.025(6)
C53 0.132(5) 0.106(4) 0.203(7) -0.052(5) 0.005(5) 0.000(4)
C54 0.091(4) 0.150(5) 0.140(5) -0.051(4) -0.017(4) 0.040(3)
C55 0.339(12) 0.137(6) 0.160(7) -0.023(6) 0.103(7) -0.043(7)
C56 0.195(10) 0.233(10) 0.396(18) 0.100(11) 0.012(11) 0.013(9)
C57 0.179(7) 0.429(12) 0.299(12) 0.124(9) 0.026(7) -0.163(7)
C58 0.167(7) 0.133(5) 0.180(7) -0.030(5) -0.052(6) -0.009(5)
C59 0.174(8) 0.335(14) 0.354(14) 0.111(12) -0.116(8) -0.015(10)
C60 0.204(9) 0.184(8) 0.263(11) 0.017(9) 0.060(8) 0.010(7)
N6 0.059(2) 0.066(2) 0.117(3) -0.011(2) 0.001(2) 0.0157(17)
C61 0.077(3) 0.060(2) 0.096(3) -0.027(2) -0.007(3) 0.019(2)
C62 0.057(3) 0.073(3) 0.118(4) -0.007(3) 0.007(3) -0.007(2)
C63 0.054(3) 0.112(4) 0.176(6) 0.038(4) 0.012(3) -0.007(3)
C64 0.050(3) 0.126(5) 0.236(8) 0.010(5) -0.029(4) 0.015(3)
C65 0.072(3) 0.096(3) 0.122(4) 0.007(4) 0.004(3) -0.005(3)
C66 0.067(3) 0.102(3) 0.109(4) -0.007(3) -0.002(3) 0.021(3)
C67 0.079(3) 0.120(4) 0.105(4) -0.002(4) 0.023(3) -0.005(3)
C68 0.107(4) 0.115(4) 0.214(8) 0.023(5) 0.009(5) -0.033(4)
C69 0.125(5) 0.195(7) 0.139(6) -0.002(6) 0.017(5) 0.042(5)
C70 0.078(3) 0.078(3) 0.131(5) 0.025(3) -0.013(3) -0.014(3)
C71 0.106(5) 0.119(5) 0.288(11) 0.027(6) 0.005(6) 0.014(4)
C72 0.125(5) 0.148(6) 0.172(7) -0.018(6) 0.029(5) -0.008(5)
O1 0.150(4) 0.107(3) 0.186(4) 0.034(3) 0.043(3) 0.007(3)
O2 0.079(2) 0.131(3) 0.132(3) 0.045(2) 0.014(2) 0.028(2)
O3 0.077(2) 0.158(3) 0.181(4) -0.080(3) -0.001(3) 0.023(2)
O4 0.144(3) 0.121(3) 0.132(3) -0.041(3) -0.044(3) 0.025(3)
C73 0.282(10) 0.095(5) 0.280(10) 0.058(6) 0.116(8) 0.000(6)
C74 0.63(2) 0.231(9) 0.326(11) 0.163(8) 0.247(12) 0.149(13)
C75 0.66(2) 0.146(8) 0.417(16) -0.006(10) 0.296(14) -0.083(12)
C76 0.248(9) 0.125(5) 0.247(10) 0.032(7) 0.089(7) 0.051(6)
C77 0.095(4) 0.124(4) 0.181(6) 0.012(5) 0.052(4) 0.030(3)
C78 0.172(7) 0.324(9) 0.268(10) 0.146(7) 0.029(7) 0.132(6)
C79 0.120(6) 0.359(12) 0.152(7) 0.047(8) 0.011(5) 0.083(7)
C80 0.095(4) 0.248(7) 0.169(6) 0.112(5) 0.039(4) 0.065(4)
C81 0.124(5) 0.181(6) 0.227(9) -0.061(7) -0.017(6) 0.042(5)
C82 0.182(7) 0.357(10) 0.299(11) -0.129(9) 0.032(7) 0.129(6)
C83 0.240(12) 0.406(16) 0.182(9) -0.117(10) -0.002(9) -0.037(12)
C84 0.067(4) 0.307(8) 0.309(9) -0.180(6) 0.021(5) 0.028(5)
C85 0.236(9) 0.190(7) 0.180(7) -0.071(6) -0.082(7) 0.050(7)
C86 0.223(9) 0.212(8) 0.256(10) -0.095(7) -0.095(8) 0.073(7)
C87 0.204(7) 0.254(9) 0.216(8) -0.053(8) -0.111(6) 0.101(7)
C88 0.189(7) 0.190(7) 0.154(7) -0.029(6) -0.066(6) 0.021(7)

loop_
_atom_type_symbol
_atom_type_description
_atom_type_scat_dispersion_real
_atom_type_scat_dispersion_imag
_atom_type_scat_source
C C 0.0033 0.0016 'International Tables Vol C Tables 4.2.6.8 and 6.1.1.4'
H H 0.0000 0.0000 'International Tables Vol C Tables 4.2.6.8 and 6.1.1.4'
Li Li -0.0003 0.0001 'International Tables Vol C Tables 4.2.6.8 and 6.1.1.4'
N N 0.0061 0.0033 'International Tables Vol C Tables 4.2.6.8 and 6.1.1.4'
O O 0.0106 0.0060 'International Tables Vol C Tables 4.2.6.8 and 6.1.1.4'
Yb Yb -0.3850 5.5486 'International Tables Vol C Tables 4.2.6.8 and 6.1.1.4'
Na Na 0.0362 0.0249 'International Tables Vol C Tables 4.2.6.8 and 6.1.1.4'

loop_
_geom_angle_atom_site_label_1
_geom_angle_atom_site_label_2
_geom_angle_atom_site_label_3
_geom_angle
_geom_angle_site_symmetry_1
_geom_angle_site_symmetry_3
N3 Yb1 N4 92.06(16) . .
N3 Yb1 N2 149.46(15) . .
N4 Yb1 N2 97.33(16) . .
N3 Yb1 N1 111.08(13) . .
N4 Yb1 N1 136.11(15) . .
N2 Yb1 N1 81.47(12) . .
N3 Yb1 Li1 46.0(2) . .
N4 Yb1 Li1 46.1(2) . .
N2 Yb1 Li1 133.7(2) . .
N1 Yb1 Li1 143.4(2) . .
N3 Yb1 C1 89.54(13) . .
N4 Yb1 C1 133.55(16) . .
N2 Yb1 C1 104.32(13) . .
N1 Yb1 C1 23.03(12) . .
Li1 Yb1 C1 121.5(2) . .
N3 Yb1 Yb2 144.61(10) . .
N4 Yb1 Yb2 122.86(13) . .
N2 Yb1 Yb2 41.41(9) . .
N1 Yb1 Yb2 40.13(8) . .
Li1 Yb1 Yb2 168.83(19) . .
C1 Yb1 Yb2 63.11(9) . .
N3 Yb1 Na1 41.65(10) . .
N4 Yb1 Na1 123.87(13) . .
N2 Yb1 Na1 138.80(11) . .
N1 Yb1 Na1 69.45(9) . .
Li1 Yb1 Na1 83.13(19) . .
C1 Yb1 Na1 48.58(10) . .
Yb2 Yb1 Na1 105.66(4) . .
N6 Yb2 N1 146.57(14) . .
N6 Yb2 N5 89.52(17) . .
N1 Yb2 N5 103.80(16) . .
N6 Yb2 N2 108.61(14) . .
N1 Yb2 N2 86.39(13) . .
N5 Yb2 N2 129.75(17) . .
N6 Yb2 Li2 44.7(2) . .
N1 Yb2 Li2 136.3(2) . .
N5 Yb2 Li2 45.1(2) . .
N2 Yb2 Li2 136.0(2) . .
N6 Yb2 C13 87.83(10) . .
N1 Yb2 C13 107.77(9) . .
N5 Yb2 C13 125.28(14) . .
N2 Yb2 C13 21.85(10) . .
Li2 Yb2 C13 115.6(2) . .
N6 Yb2 Yb1 143.63(11) . .
N1 Yb2 Yb1 43.55(8) . .
N5 Yb2 Yb1 125.30(13) . .
N2 Yb2 Yb1 42.91(9) . .
Li2 Yb2 Yb1 169.4(2) . .
C13 Yb2 Yb1 64.57(4) . .
N6 Yb2 Na2 41.35(10) . .
N1 Yb2 Na2 136.58(10) . .
N5 Yb2 Na2 119.60(13) . .
N2 Yb2 Na2 67.55(10) . .
Li2 Yb2 Na2 81.1(2) . .
C13 Yb2 Na2 47.99(5) . .
Yb1 Yb2 Na2 104.48(4) . .
O1 Na1 N3 129.77(15) . .
O1 Na1 C25 100.89(14) . .
N3 Na1 C25 32.27(13) . .
O1 Na1 C2 103.95(16) . .
N3 Na1 C2 115.54(16) . .
C25 Na1 C2 146.90(16) . .
O1 Na1 C1 132.58(15) . .
N3 Na1 C1 92.05(15) . .
C25 Na1 C1 124.09(16) . .
C2 Na1 C1 28.86(16) . .
O1 Na1 C26 93.92(14) . .
N3 Na1 C26 54.16(13) . .
C25 Na1 C26 29.36(13) . .
C2 Na1 C26 160.92(19) . .
C1 Na1 C26 132.45(17) . .
O1 Na1 C3 85.07(16) . .
N3 Na1 C3 141.81(18) . .
C25 Na1 C3 173.94(19) . .
C2 Na1 C3 28.08(15) . .
C1 Na1 C3 49.88(16) . .
C26 Na1 C3 152.38(17) . .
O1 Na1 C6 135.89(13) . .
N3 Na1 C6 94.21(15) . .
C25 Na1 C6 119.98(16) . .
C2 Na1 C6 48.59(16) . .
C1 Na1 C6 28.19(14) . .
C26 Na1 C6 113.16(16) . .
C3 Na1 C6 54.70(17) . .
O1 Na1 C31 107.37(16) . .
N3 Na1 C31 64.97(13) . .
C25 Na1 C31 53.85(14) . .
C2 Na1 C31 134.64(19) . .
C1 Na1 C31 110.84(18) . .
C26 Na1 C31 29.26(14) . .
C3 Na1 C31 125.58(18) . .
C6 Na1 C31 86.31(16) . .
O1 Na1 Yb1 152.09(11) . .
N3 Na1 Yb1 34.64(9) . .
C25 Na1 Yb1 66.87(11) . .
C2 Na1 Yb1 81.10(12) . .
C1 Na1 Yb1 58.08(10) . .
C26 Na1 Yb1 86.23(11) . .
C3 Na1 Yb1 107.29(14) . .
C6 Na1 Yb1 67.60(10) . .
C31 Na1 Yb1 86.04(12) . .
O4 Na2 N6 131.11(15) . .
O4 Na2 C61 103.84(15) . .
N6 Na2 C61 30.73(14) . .
O4 Na2 C14 105.11(12) . .
N6 Na2 C14 113.98(13) . .
C61 Na2 C14 144.29(15) . .
O4 Na2 C62 95.32(14) . .
N6 Na2 C62 54.45(13) . .
C61 Na2 C62 30.57(14) . .
C14 Na2 C62 157.83(15) . .
O4 Na2 C67 107.33(15) . .
N6 Na2 C67 65.86(15) . .
C61 Na2 C67 54.35(16) . .
C14 Na2 C67 132.37(15) . .
C62 Na2 C67 28.74(16) . .
O4 Na2 C18 136.70(12) . .
N6 Na2 C18 91.99(13) . .
C61 Na2 C18 116.04(14) . .
C14 Na2 C18 48.32(6) . .
C62 Na2 C18 110.21(14) . .
C67 Na2 C18 84.42(14) . .
O4 Na2 Yb2 151.59(11) . .
N6 Na2 Yb2 34.64(9) . .
C61 Na2 Yb2 65.29(11) . .
C14 Na2 Yb2 79.36(8) . .
C62 Na2 Yb2 86.79(11) . .
C67 Na2 Yb2 87.92(12) . .
C18 Na2 Yb2 66.97(7) . .
O2 Li1 N3 141.1(5) . .
O2 Li1 N4 121.6(5) . .
N3 Li1 N4 97.1(4) . .
O2 Li1 C25 106.0(4) . .
N3 Li1 C25 35.1(2) . .
N4 Li1 C25 132.2(4) . .
O2 Li1 C37 94.5(4) . .
N3 Li1 C37 123.8(4) . .
N4 Li1 C37 27.3(2) . .
C25 Li1 C37 158.0(4) . .
O2 Li1 Yb1 169.3(4) . .
N3 Li1 Yb1 47.5(2) . .
N4 Li1 Yb1 49.7(2) . .
C25 Li1 Yb1 82.5(3) . .
C37 Li1 Yb1 76.3(2) . .
O3 Li2 N6 139.0(5) . .
O3 Li2 N5 120.5(5) . .
N6 Li2 N5 100.0(4) . .
O3 Li2 C61 105.6(4) . .
N6 Li2 C61 33.6(2) . .
N5 Li2 C61 133.6(5) . .
O3 Li2 Yb2 166.8(5) . .
N6 Li2 Yb2 49.1(2) . .
N5 Li2 Yb2 51.1(2) . .
C61 Li2 Yb2 82.6(3) . .
C1 N1 Yb2 147.2(3) . .
C1 N1 Yb1 116.2(3) . .
Yb2 N1 Yb1 96.32(12) . .
N1 C1 C2 122.6(5) . .
N1 C1 C6 121.9(5) . .
C2 C1 C6 115.5(4) . .
N1 C1 Na1 109.4(3) . .
C2 C1 Na1 74.0(3) . .
C6 C1 Na1 83.4(3) . .
N1 C1 Yb1 40.78(19) . .
C2 C1 Yb1 127.9(4) . .
C6 C1 Yb1 99.7(3) . .
Na1 C1 Yb1 73.34(11) . .
C1 C2 C3 121.4(5) . .
C1 C2 C7 118.2(4) . .
C3 C2 C7 120.2(5) . .
C1 C2 Na1 77.2(3) . .
C3 C2 Na1 83.5(3) . .
C7 C2 Na1 105.9(3) . .
C4 C3 C2 121.9(6) . .
C4 C3 Na1 89.3(3) . .
C2 C3 Na1 68.5(3) . .
C3 C4 C5 119.0(5) . .
C4 C5 C6 121.1(5) . .
C5 C6 C1 120.8(5) . .
C5 C6 C10 116.6(5) . .
C1 C6 C10 122.1(4) . .
C5 C6 Na1 86.0(4) . .
C1 C6 Na1 68.4(3) . .
C10 C6 Na1 123.7(3) . .
C9 C7 C8 109.0(5) . .
C9 C7 C2 113.0(5) . .
C8 C7 C2 111.4(4) . .
C11 C10 C12 112.1(5) . .
C11 C10 C6 116.2(5) . .
C12 C10 C6 110.0(5) . .
C13 N2 Yb2 121.5(2) . .
C13 N2 Yb1 141.9(3) . .
Yb2 N2 Yb1 95.68(14) . .
N2 C13 C14 119.1(2) . .
N2 C13 C18 120.9(2) . .
C14 C13 C18 120.0 . .
N2 C13 Yb2 36.67(16) . .
C14 C13 Yb2 124.05(10) . .
C18 C13 Yb2 103.05(10) . .
C13 C14 C15 120.0 . .
C13 C14 C19 122.5(3) . .
C15 C14 C19 117.5(3) . .
C13 C14 Na2 78.44(11) . .
C15 C14 Na2 85.80(10) . .
C19 C14 Na2 106.3(3) . .
C14 C15 C16 120.0 . .
C17 C16 C15 120.0 . .
C18 C17 C16 120.0 . .
C17 C18 C13 120.0 . .
C17 C18 C22 117.3(3) . .
C13 C18 C22 122.4(3) . .
C17 C18 Na2 86.32(9) . .
C13 C18 Na2 64.38(10) . .
C22 C18 Na2 126.0(3) . .
C21 C19 C14 112.1(5) . .
C21 C19 C20 110.7(5) . .
C14 C19 C20 115.2(4) . .
C23 C22 C18 115.6(5) . .
C23 C22 C24 109.8(6) . .
C18 C22 C24 113.3(5) . .
C25 N3 Li1 90.4(3) . .
C25 N3 Yb1 172.3(3) . .
Li1 N3 Yb1 86.4(3) . .
C25 N3 Na1 82.8(2) . .
Li1 N3 Na1 145.5(3) . .
Yb1 N3 Na1 103.71(15) . .
C30 C25 C26 119.1(4) . .
C30 C25 N3 122.3(4) . .
C26 C25 N3 118.3(4) . .
C30 C25 Li1 111.2(4) . .
C26 C25 Li1 97.9(4) . .
N3 C25 Li1 54.5(3) . .
C30 C25 Na1 127.2(3) . .
C26 C25 Na1 83.8(3) . .
N3 C25 Na1 64.9(2) . .
Li1 C25 Na1 111.4(3) . .
C27 C26 C25 115.9(4) . .
C27 C26 C31 119.2(4) . .
C25 C26 C31 124.8(4) . .
C27 C26 Na1 130.5(4) . .
C25 C26 Na1 66.9(2) . .
C31 C26 Na1 79.5(3) . .
C28 C27 C26 127.0(5) . .
C27 C28 C29 117.1(5) . .
C28 C29 C30 119.4(5) . .
C25 C30 C29 121.1(4) . .
C25 C30 C34 120.5(4) . .
C29 C30 C34 117.5(4) . .
C32 C31 C26 114.6(4) . .
C32 C31 C33 110.0(5) . .
C26 C31 C33 110.0(5) . .
C32 C31 Na1 160.2(4) . .
C26 C31 Na1 71.3(3) . .
C33 C31 Na1 83.7(3) . .
C35 C34 C30 113.8(5) . .
C35 C34 C36 113.7(7) . .
C30 C34 C36 108.7(5) . .
C37 N4 Li1 108.2(4) . .
C37 N4 Yb1 161.1(4) . .
Li1 N4 Yb1 84.2(3) . .
N4 C37 C38 119.8(5) . .
N4 C37 C42 122.6(5) . .
C38 C37 C42 117.4(5) . .
N4 C37 Li1 44.5(3) . .
C38 C37 Li1 122.1(4) . .
C42 C37 Li1 105.2(4) . .
C39 C38 C37 122.2(6) . .
C39 C38 C43 116.7(6) . .
C37 C38 C43 121.1(5) . .
C38 C39 C40 116.7(6) . .
C41 C40 C39 121.6(6) . .
C42 C41 C40 119.1(6) . .
C41 C42 C37 122.9(5) . .
C41 C42 C46 116.7(5) . .
C37 C42 C46 120.5(5) . .
C44 C43 C45 108.7(8) . .
C44 C43 C38 117.1(7) . .
C45 C43 C38 113.7(6) . .
C47 C46 C48 106.9(7) . .
C47 C46 C42 114.6(6) . .
C48 C46 C42 107.6(6) . .
C49 N5 Li2 113.4(4) . .
C49 N5 Yb2 150.6(3) . .
Li2 N5 Yb2 83.8(3) . .
C50 C49 C54 120.0 . .
C50 C49 N5 120.6(3) . .
C54 C49 N5 119.2(3) . .
C51 C50 C49 120.0 . .
C51 C50 C55 116.4(4) . .
C49 C50 C55 123.1(4) . .
C52 C51 C50 120.0 . .
C53 C52 C51 120.0 . .
C54 C53 C52 120.0 . .
C53 C54 C49 120.0 . .
C53 C54 C58 117.1(4) . .
C49 C54 C58 122.9(4) . .
C56 C55 C57 106.6(9) . .
C56 C55 C50 117.2(7) . .
C57 C55 C50 108.3(8) . .
C59 C58 C60 110.4(7) . .
C59 C58 C54 114.7(7) . .
C60 C58 C54 113.3(6) . .
C61 N6 Li2 92.9(4) . .
C61 N6 Yb2 172.5(3) . .
Li2 N6 Yb2 86.2(3) . .
C61 N6 Na2 81.2(3) . .
Li2 N6 Na2 143.7(4) . .
Yb2 N6 Na2 104.01(15) . .
N6 C61 C66 124.8(4) . .
N6 C61 C62 121.4(4) . .
C66 C61 C62 113.8(4) . .
N6 C61 Li2 53.5(3) . .
C66 C61 Li2 117.4(4) . .
C62 C61 Li2 98.8(4) . .
N6 C61 Na2 68.1(2) . .
C66 C61 Na2 122.8(4) . .
C62 C61 Na2 83.5(3) . .
Li2 C61 Na2 112.4(3) . .
C63 C62 C67 116.8(5) . .
C63 C62 C61 120.0(5) . .
C67 C62 C61 123.2(4) . .
C63 C62 Na2 128.7(4) . .
C67 C62 Na2 78.3(3) . .
C61 C62 Na2 65.9(2) . .
C64 C63 C62 120.8(5) . .
C65 C64 C63 118.3(5) . .
C64 C65 C66 122.8(6) . .
C65 C66 C61 124.1(5) . .
C65 C66 C70 119.6(5) . .
C61 C66 C70 116.2(4) . .
C62 C67 C69 114.5(5) . .
C62 C67 C68 113.1(5) . .
C69 C67 C68 109.4(5) . .
C62 C67 Na2 72.9(3) . .
C69 C67 Na2 160.5(4) . .
C68 C67 Na2 82.0(4) . .
C72 C70 C71 104.9(6) . .
C72 C70 C66 109.3(5) . .
C71 C70 C66 115.5(5) . .
C76 O1 C73 114.3(2) . .
C76 O1 Na1 117.02(18) . .
C73 O1 Na1 128.4(2) . .
C80 O2 C77 113.9(2) . .
C80 O2 Li1 121.8(3) . .
C77 O2 Li1 124.4(3) . .
C81 O3 C84 114.3(2) . .
C81 O3 Li2 128.1(3) . .
C84 O3 Li2 117.1(3) . .
C88 O4 C85 114.2(2) . .
C88 O4 Na2 115.44(18) . .
C85 O4 Na2 130.3(2) . .
O1 C73 C74 106.5(2) . .
C73 C74 C75 106.1(2) . .
C76 C75 C74 105.5(2) . .
O1 C76 C75 106.8(2) . .
O2 C77 C78 106.1(2) . .
C77 C78 C79 106.1(2) . .
C80 C79 C78 106.3(2) . .
O2 C80 C79 106.5(2) . .
O3 C81 C82 106.0(2) . .
C83 C82 C81 106.2(2) . .
C84 C83 C82 105.6(2) . .
O3 C84 C83 105.7(2) . .
O4 C85 C86 106.3(2) . .
C87 C86 C85 105.8(2) . .
C88 C87 C86 106.4(2) . .
O4 C88 C87 106.6(2) . .
C90 C89 C91' 112.0(5) . 3_656
C90 C89 C91 115.5(4) . 3_656
C91' C89 C91 3.8(3) 3_656 3_656
C91' C90 C91 7.0(6) . .
C91' C90 C89 119.8(5) . .
C91 C90 C89 126.6(6) . .
C90 C91 C89 117.9(6) . 3_656
C90 C91' C89 128.1(6) . 3_656

loop_
_geom_bond_atom_site_label_1
_geom_bond_atom_site_label_2
_geom_bond_distance
_geom_bond_site_symmetry_2
Yb1 N3 2.101(4) .
Yb1 N4 2.179(5) .
Yb1 N2 2.286(4) .
Yb1 N1 2.316(3) .
Yb1 Li1 2.842(8) .
Yb1 C1 3.182(4) .
Yb1 Yb2 3.3409(6) .
Yb1 Na1 3.591(2) .
Yb2 N6 2.126(4) .
Yb2 N1 2.166(3) .
Yb2 N5 2.196(5) .
Yb2 N2 2.221(4) .
Yb2 Li2 2.804(8) .
Yb2 C13 3.171(2) .
Yb2 Na2 3.628(2) .
Na1 O1 2.315(3) .
Na1 N3 2.456(4) .
Na1 C25 2.691(5) .
Na1 C2 2.771(5) .
Na1 C1 2.811(6) .
Na1 C26 2.909(5) .
Na1 C3 2.960(6) .
Na1 C6 3.003(6) .
Na1 C31 3.020(6) .
Na2 O4 2.322(3) .
Na2 N6 2.471(4) .
Na2 C61 2.631(5) .
Na2 C14 2.721(4) .
Na2 C62 2.863(5) .
Na2 C67 2.934(6) .
Na2 C18 3.101(4) .
Li1 O2 1.944(9) .
Li1 N3 2.050(10) .
Li1 N4 2.060(10) .
Li1 C25 2.518(10) .
Li1 C37 2.790(10) .
Li2 O3 1.939(9) .
Li2 N6 1.977(11) .
Li2 N5 1.997(9) .
Li2 C61 2.455(11) .
N1 C1 1.387(6) .
C1 C2 1.392(8) .
C1 C6 1.428(7) .
C2 C3 1.402(7) .
C2 C7 1.535(8) .
C3 C4 1.333(9) .
C4 C5 1.373(9) .
C5 C6 1.394(7) .
C6 C10 1.569(8) .
C7 C9 1.493(8) .
C7 C8 1.531(8) .
C10 C11 1.524(8) .
C10 C12 1.537(9) .
N2 C13 1.384(4) .
C13 C14 1.3900 .
C13 C18 1.3900 .
C14 C15 1.3900 .
C14 C19 1.512(7) .
C15 C16 1.3900 .
C16 C17 1.3900 .
C17 C18 1.3900 .
C18 C22 1.520(7) .
C19 C21 1.469(8) .
C19 C20 1.533(8) .
C22 C23 1.490(10) .
C22 C24 1.578(10) .
N3 C25 1.448(6) .
C25 C30 1.416(7) .
C25 C26 1.435(6) .
C26 C27 1.429(8) .
C26 C31 1.501(8) .
C27 C28 1.377(9) .
C28 C29 1.399(8) .
C29 C30 1.468(7) .
C30 C34 1.547(7) .
C31 C32 1.457(9) .
C31 C33 1.506(8) .
C34 C35 1.416(10) .
C34 C36 1.552(9) .
N4 C37 1.345(7) .
C37 C38 1.394(8) .
C37 C42 1.425(7) .
C38 C39 1.365(9) .
C38 C43 1.487(9) .
C39 C40 1.474(10) .
C40 C41 1.355(10) .
C41 C42 1.341(8) .
C42 C46 1.545(8) .
C43 C44 1.363(15) .
C43 C45 1.419(12) .
C46 C47 1.429(9) .
C46 C48 1.440(12) .
N5 C49 1.435(6) .
C49 C50 1.3900 .
C49 C54 1.3900 .
C50 C51 1.3900 .
C50 C55 1.630(9) .
C51 C52 1.3900 .
C52 C53 1.3900 .
C53 C54 1.3900 .
C54 C58 1.562(9) .
C55 C56 1.462(16) .
C55 C57 1.472(14) .
C58 C59 1.536(13) .
C58 C60 1.559(13) .
N6 C61 1.361(6) .
C61 C66 1.403(7) .
C61 C62 1.465(7) .
C62 C63 1.430(7) .
C62 C67 1.440(8) .
C63 C64 1.414(10) .
C64 C65 1.326(8) .
C65 C66 1.379(7) .
C66 C70 1.599(8) .
C67 C69 1.547(9) .
C67 C68 1.596(8) .
C70 C72 1.526(9) .
C70 C71 1.567(8) .
O1 C76 1.400(4) .
O1 C73 1.407(3) .
O2 C80 1.414(4) .
O2 C77 1.419(4) .
O3 C81 1.408(4) .
O3 C84 1.414(4) .
O4 C88 1.406(4) .
O4 C85 1.412(4) .
C73 C74 1.520(4) .
C74 C75 1.528(4) .
C75 C76 1.522(4) .
C77 C78 1.516(4) .
C78 C79 1.519(4) .
C79 C80 1.514(4) .
C81 C82 1.521(4) .
C82 C83 1.521(4) .
C83 C84 1.518(4) .
C85 C86 1.523(4) .
C86 C87 1.518(4) .
C87 C88 1.517(4) .
C89 C90 1.394(6) .
C89 C91' 1.442(10) 3_656
C89 C91 1.579(12) 3_656
C90 C91' 1.390(6) .
C90 C91 1.390(6) .
C91 C89 1.579(12) 3_656
C91' C89 1.442(10) 3_656
